data_1502193
loop_
_publ_author_name
'Jiang, Lin'
'Engle, James T.'
'Sirk, Laura'
'Hartley, C. Scott'
'Ziegler, Christopher J.'
'Wang, Hong'

_publ_section_title
;
 Triphenylene-fused porphyrins.
;
_journal_issue 12
_journal_name_full 'Organic letters'
_journal_page_first 3020
_journal_page_last 3023
_journal_paper_doi 10.1021/ol200853g
_journal_volume 13
_journal_year 2011
_chemical_formula_sum 'C67 H48 Cl3 N5 Ni O4'
_chemical_formula_weight 1152.16
_chemical_name_systematic
; 
 ? 
;
_space_group_IT_number 2
_symmetry_cell_setting triclinic
_symmetry_space_group_name_Hall '-P 1'
_symmetry_space_group_name_H-M 'P -1'
_atom_sites_solution_hydrogens geom
_atom_sites_solution_primary direct
_atom_sites_solution_secondary difmap
_audit_creation_method SHELXL-97
_cell_angle_alpha 72.654(4)
_cell_angle_beta 76.898(4)
_cell_angle_gamma 64.857(4)
_cell_formula_units_Z 2
_cell_length_a 13.2069(7)
_cell_length_b 14.6494(7)
_cell_length_c 15.7541(9)
_cell_measurement_reflns_used 8823
_cell_measurement_temperature 100(2)
_cell_measurement_theta_max 64.73
_cell_measurement_theta_min 3.72
_cell_volume 2616.0(3)
_computing_cell_refinement 'Bruker SAINT'
_computing_data_collection 'Bruker APEX2'
_computing_data_reduction 'Bruker SAINT'
_computing_molecular_graphics 'Bruker SHELXTL'
_computing_publication_material 'Bruker SHELXTL'
_computing_structure_refinement 'SHELXL-97 (Sheldrick, 2008)'
_computing_structure_solution 'SHELXS-97 (Sheldrick, 2008)'
_diffrn_ambient_temperature 100(2)
_diffrn_measured_fraction_theta_full 0.869
_diffrn_measured_fraction_theta_max 0.869
_diffrn_measurement_device_type 'Bruker APEX-II CCD'
_diffrn_measurement_method '\f and \w scans'
_diffrn_radiation_monochromator graphite
_diffrn_radiation_source 'fine-focus sealed tube'
_diffrn_radiation_type CuK\a
_diffrn_radiation_wavelength 1.54178
_diffrn_reflns_av_R_equivalents 0.0646
_diffrn_reflns_av_sigmaI/netI 0.0720
_diffrn_reflns_limit_h_max 15
_diffrn_reflns_limit_h_min -15
_diffrn_reflns_limit_k_max 16
_diffrn_reflns_limit_k_min -17
_diffrn_reflns_limit_l_max 17
_diffrn_reflns_limit_l_min -14
_diffrn_reflns_number 21358
_diffrn_reflns_theta_full 65.52
_diffrn_reflns_theta_max 65.52
_diffrn_reflns_theta_min 3.72
_exptl_absorpt_coefficient_mu 2.417
_exptl_absorpt_correction_T_max 0.8928
_exptl_absorpt_correction_T_min 0.5510
_exptl_absorpt_correction_type multi-scan
_exptl_absorpt_process_details 'SADABS; Sheldrick, 2004 [Sheldrick, G. M. (2004)]'
_exptl_crystal_colour black
_exptl_crystal_density_diffrn 1.463
_exptl_crystal_density_meas ?
_exptl_crystal_density_method 'not measured'
_exptl_crystal_description needle
_exptl_crystal_F_000 1192
_exptl_crystal_size_max 0.28
_exptl_crystal_size_mid 0.06
_exptl_crystal_size_min 0.05
_refine_diff_density_max 1.185
_refine_diff_density_min -1.115
_refine_diff_density_rms 0.113
_refine_ls_extinction_method none
_refine_ls_goodness_of_fit_ref 1.598
_refine_ls_hydrogen_treatment mixed
_refine_ls_matrix_type full
_refine_ls_number_parameters 762
_refine_ls_number_reflns 7836
_refine_ls_number_restraints 0
_refine_ls_restrained_S_all 1.598
_refine_ls_R_factor_all 0.1192
_refine_ls_R_factor_gt 0.0899
_refine_ls_shift/su_max 0.000
_refine_ls_shift/su_mean 0.000
_refine_ls_structure_factor_coef Fsqd
_refine_ls_weighting_details 'calc w=1/[\s^2^(Fo^2^)+(0.1000P)^2^+0.0000P] where P=(Fo^2^+2Fc^2^)/3'
_refine_ls_weighting_scheme calc
_refine_ls_wR_factor_gt 0.2263
_refine_ls_wR_factor_ref 0.2462
_reflns_number_gt 5684
_reflns_number_total 7836
_reflns_threshold_expression >2sigma(I)
_cod_data_source_file ol200853g_si_001.cif
_cod_data_source_block p1bar
_cod_depositor_comments
;
The following automatic conversions were performed:

'_symmetry_cell_setting' value 'Triclinic' changed to 'triclinic'
according to /home/saulius/struct/CIF-dictionaries/cif_core.dic
dictionary named 'cif_core.dic' version 2.4.1 from 2010-06-29.

Automatic conversion script
Id: cif_fix_values 1715 2011-07-08 13:25:40Z adriana 

The following automatic conversions were performed:

'_exptl_crystal_density_meas' value 'not measured' was changed to '?'
- the value is perceived as not measured.

Automatic conversion script
Id: cif_fix_values 3008 2015-01-20 13:52:24Z robertas 
;
_cod_original_cell_volume 2616.0(2)
_cod_original_sg_symbol_H-M P-1
_cod_database_code 1502193

loop_
_symmetry_equiv_pos_as_xyz
'x, y, z'
'-x, -y, -z'

loop_
_atom_site_label
_atom_site_type_symbol
_atom_site_fract_x
_atom_site_fract_y
_atom_site_fract_z
_atom_site_U_iso_or_equiv
_atom_site_adp_type
_atom_site_occupancy
_atom_site_symmetry_multiplicity
_atom_site_calc_flag
_atom_site_refinement_flags
_atom_site_disorder_assembly
_atom_site_disorder_group
Ni1 Ni 1.04926(6) 0.14625(5) 0.38047(6) 0.0330(3) Uani 1 1 d . A 1
C35 C 1.2329(4) -0.0900(3) 0.4804(4) 0.0362(12) Uani 1 1 d . A 1
C47 C 1.1091(4) 0.0642(4) 0.1863(4) 0.0377(12) Uani 1 1 d . A 1
C2 C 0.8993(4) 0.4106(3) 0.4925(4) 0.0321(11) Uani 1 1 d . A 1
C29 C 1.0212(5) 0.2478(4) 0.7131(4) 0.0400(12) Uani 1 1 d . B 1
H29 H 1.0992 0.2180 0.6932 0.048 Uiso 1 1 calc R B 1
O4 O 1.3676(5) -0.0558(5) 0.1011(5) 0.0492(15) Uani 0.65 1 d P A 1
O3 O 1.3795(5) -0.2129(4) 0.1711(4) 0.0463(14) Uani 0.65 1 d P A 1
C39 C 1.4775(5) -0.3846(4) 0.5978(4) 0.0462(13) Uani 1 1 d . A .
N1 N 0.9605(3) 0.2798(3) 0.4159(3) 0.0324(9) Uani 1 1 d . . .
C24 C 0.9418(4) 0.2526(3) 0.6641(4) 0.0345(11) Uani 1 1 d . . .
C6 C 0.8254(4) 0.5789(3) 0.5278(3) 0.0326(11) Uani 1 1 d . A .
C48 C 1.1318(4) 0.0304(4) 0.1012(4) 0.0388(12) Uani 1 1 d . . .
C61 C 0.8698(5) 0.5532(4) 0.1648(4) 0.0404(12) Uani 1 1 d . . .
H61 H 0.9494 0.5302 0.1604 0.048 Uiso 1 1 calc R . .
C36 C 1.3151(4) -0.1926(4) 0.5243(4) 0.0384(12) Uani 1 1 d . . .
Cl2 Cl 0.5697(3) 0.3019(3) 0.0094(2) 0.1244(10) Uani 1 1 d . C -1
Cl3 Cl 0.6026(4) 0.4050(5) 0.1222(3) 0.194(2) Uani 1 1 d . C -1
C51 C 1.1812(5) -0.0344(4) -0.0604(4) 0.0467(14) Uani 1 1 d . A .
C44 C 1.3125(4) -0.1282(4) 0.3302(4) 0.0393(12) Uani 1 1 d . . .
C31 C 1.0392(4) 0.1181(4) 0.5761(4) 0.0346(11) Uani 1 1 d . . .
C60 C 0.8155(4) 0.4907(4) 0.2216(4) 0.0376(12) Uani 1 1 d . A .
N3 N 1.1547(3) 0.0198(3) 0.3401(3) 0.0355(10) Uani 1 1 d . . .
C49 C 1.1608(6) 0.0891(4) 0.0205(4) 0.0539(16) Uani 1 1 d . A .
H49 H 1.1618 0.1540 0.0192 0.065 Uiso 1 1 calc R . .
C32 C 1.0720(4) 0.0390(4) 0.6550(4) 0.0384(12) Uani 1 1 d . A .
H32 H 1.0474 0.0461 0.7150 0.046 Uiso 1 1 calc R . .
C1 C 0.9510(4) 0.2986(3) 0.4984(3) 0.0317(11) Uani 1 1 d . A .
C23 C 0.9774(4) 0.2230(3) 0.5768(3) 0.0324(11) Uani 1 1 d . A .
C65 C 0.6998(5) 0.5247(4) 0.2262(4) 0.0425(13) Uani 1 1 d . . .
H65 H 0.6619 0.4824 0.2644 0.051 Uiso 1 1 calc R . .
C25 C 0.8286(4) 0.2910(4) 0.6995(4) 0.0371(12) Uani 1 1 d . B .
H25 H 0.7730 0.2920 0.6697 0.045 Uiso 1 1 calc R . .
N2 N 1.0869(3) 0.0790(3) 0.5016(3) 0.0333(9) Uani 1 1 d . A .
C34 C 1.1569(4) -0.0233(3) 0.5339(4) 0.0365(12) Uani 1 1 d . . .
C33 C 1.1450(4) -0.0482(4) 0.6281(4) 0.0402(12) Uani 1 1 d . A .
H33 H 1.1814 -0.1138 0.6657 0.048 Uiso 1 1 calc R . .
C4 C 0.9064(4) 0.3744(3) 0.3599(4) 0.0344(11) Uani 1 1 d . A .
C9 C 0.8047(4) 0.6434(4) 0.5908(4) 0.0343(11) Uani 1 1 d . . .
C58 C 0.9212(4) 0.3041(4) 0.2333(4) 0.0397(12) Uani 1 1 d . A .
C46 C 1.1773(4) 0.0056(4) 0.2537(4) 0.0395(12) Uani 1 1 d . A .
C43 C 1.2347(4) -0.0637(4) 0.3882(4) 0.0368(12) Uani 1 1 d . A .
C62 C 0.8082(5) 0.6489(4) 0.1146(4) 0.0430(13) Uani 1 1 d . . .
H62 H 0.8464 0.6909 0.0762 0.052 Uiso 1 1 calc R . .
C53 C 1.1238(4) -0.0611(4) 0.1002(4) 0.0393(12) Uani 1 1 d . A .
H53 H 1.1016 -0.1024 0.1540 0.047 Uiso 1 1 calc R . .
C26 C 0.7958(5) 0.3275(4) 0.7767(4) 0.0428(13) Uani 1 1 d . . .
H26 H 0.7182 0.3532 0.7988 0.051 Uiso 1 1 calc R B .
C55 C 1.0200(4) 0.1582(4) 0.1943(4) 0.0387(12) Uani 1 1 d . . .
C56 C 0.9512(5) 0.2231(4) 0.1255(4) 0.0461(14) Uani 1 1 d . A .
H56 H 0.9485 0.2057 0.0728 0.055 Uiso 1 1 calc R . .
N4 N 0.9982(4) 0.2072(3) 0.2631(3) 0.0374(10) Uani 1 1 d . A .
C59 C 0.8830(4) 0.3861(3) 0.2759(4) 0.0361(12) Uani 1 1 d . . .
O1 O 0.8561(4) 0.6061(3) 0.8178(3) 0.0492(10) Uani 1 1 d . . .
O2 O 0.5776(4) 0.9248(3) 0.2299(3) 0.0624(13) Uani 1 1 d . . .
C45 C 1.2774(5) -0.0847(4) 0.2482(4) 0.0412(13) Uani 1 1 d . A .
C5 C 0.8811(4) 0.4706(3) 0.5528(4) 0.0323(11) Uani 1 1 d . . .
H5 H 0.9062 0.4386 0.6104 0.039 Uiso 1 1 calc R A 1
C50 C 1.1881(6) 0.0569(4) -0.0579(4) 0.0555(16) Uani 1 1 d . . .
H50 H 1.2121 0.0974 -0.1113 0.067 Uiso 1 1 calc R A .
C27 C 0.8738(5) 0.3277(4) 0.8231(4) 0.0474(14) Uani 1 1 d . B .
C38 C 1.3915(5) -0.3785(4) 0.5569(4) 0.0447(13) Uani 1 1 d . . .
H38 H 1.3876 -0.4406 0.5536 0.054 Uiso 1 1 calc R A .
C8 C 0.8123(4) 0.5645(3) 0.3814(4) 0.0348(11) Uani 1 1 d . A .
H8A H 0.7905 0.5960 0.3228 0.042 Uiso 1 1 calc R . .
C7 C 0.7881(4) 0.6253(3) 0.4423(4) 0.0336(11) Uani 1 1 d . . .
C14 C 0.8390(4) 0.5993(4) 0.6758(4) 0.0356(12) Uani 1 1 d . . .
H14 H 0.8777 0.5263 0.6929 0.043 Uiso 1 1 calc R . .
C10 C 0.7456(4) 0.7516(4) 0.5646(4) 0.0341(11) Uani 1 1 d . A .
C3 C 0.8685(4) 0.4571(3) 0.4067(3) 0.0325(11) Uani 1 1 d . . .
C12 C 0.7610(4) 0.7658(4) 0.7116(4) 0.0395(12) Uani 1 1 d . A .
H12 H 0.7459 0.8079 0.7522 0.047 Uiso 1 1 calc R . .
C16 C 0.7048(4) 0.8000(4) 0.4772(4) 0.0354(11) Uani 1 1 d . . .
C13 C 0.8185(4) 0.6586(4) 0.7365(4) 0.0396(12) Uani 1 1 d . . .
C20 C 0.6789(5) 0.7845(4) 0.3359(4) 0.0470(14) Uani 1 1 d . . .
H20 H 0.6923 0.7425 0.2956 0.056 Uiso 1 1 calc R A .
C22 C 0.5049(6) 1.0297(4) 0.2054(5) 0.0613(18) Uani 1 1 d . . .
H22A H 0.4401 1.0450 0.2514 0.092 Uiso 1 1 calc R . .
H22B H 0.4788 1.0427 0.1479 0.092 Uiso 1 1 calc R . .
H22C H 0.5454 1.0741 0.2000 0.092 Uiso 1 1 calc R . .
C11 C 0.7265(4) 0.8097(4) 0.6279(4) 0.0391(12) Uani 1 1 d . . .
H11 H 0.6879 0.8828 0.6117 0.047 Uiso 1 1 calc R A .
C17 C 0.6429(4) 0.9062(4) 0.4500(4) 0.0395(12) Uani 1 1 d . A .
H17 H 0.6297 0.9490 0.4895 0.047 Uiso 1 1 calc R . .
C15 C 0.8286(6) 0.6617(5) 0.8855(4) 0.0538(15) Uani 1 1 d . . .
H15A H 0.8595 0.7157 0.8647 0.081 Uiso 1 1 calc R . .
H15B H 0.8607 0.6140 0.9399 0.081 Uiso 1 1 calc R . .
H15C H 0.7465 0.6936 0.8983 0.081 Uiso 1 1 calc R . .
C18 C 0.6001(5) 0.9519(4) 0.3693(4) 0.0480(14) Uani 1 1 d . . .
H18 H 0.5597 1.0247 0.3532 0.058 Uiso 1 1 calc R A .
C21 C 0.7222(4) 0.7379(4) 0.4172(4) 0.0384(12) Uani 1 1 d . A .
C19 C 0.6171(5) 0.8893(4) 0.3110(4) 0.0452(13) Uani 1 1 d . A .
C37 C 1.3113(4) -0.2842(4) 0.5208(4) 0.0392(12) Uani 1 1 d . A .
H37 H 1.2531 -0.2824 0.4935 0.047 Uiso 1 1 calc R . .
C52 C 1.1484(5) -0.0916(4) 0.0200(4) 0.0441(14) Uani 1 1 d . . .
H52 H 1.1424 -0.1541 0.0202 0.053 Uiso 1 1 calc R A .
C40 C 1.4795(5) -0.2920(5) 0.6014(5) 0.0569(16) Uani 1 1 d . . .
H40 H 1.5376 -0.2936 0.6288 0.068 Uiso 1 1 calc R A .
C30 C 0.8389(7) 0.3720(5) 0.9040(4) 0.0578(17) Uani 1 1 d . . .
H30A H 0.8035 0.4477 0.8859 0.087 Uiso 1 1 calc R B .
H30B H 0.9053 0.3523 0.9336 0.087 Uiso 1 1 calc R . .
H30C H 0.7852 0.3451 0.9454 0.087 Uiso 1 1 calc R . .
C54 C 1.2101(6) -0.0679(5) -0.1463(4) 0.0606(17) Uani 1 1 d . . .
H54A H 1.2774 -0.1322 -0.1425 0.091 Uiso 1 1 calc R A .
H54B H 1.2249 -0.0138 -0.1954 0.091 Uiso 1 1 calc R . .
H54C H 1.1471 -0.0796 -0.1576 0.091 Uiso 1 1 calc R . .
C41 C 1.3999(5) -0.1980(4) 0.5665(5) 0.0543(16) Uani 1 1 d . A .
H41 H 1.4028 -0.1361 0.5712 0.065 Uiso 1 1 calc R . .
C28 C 0.9877(5) 0.2855(4) 0.7895(4) 0.0456(14) Uani 1 1 d . . .
H28 H 1.0433 0.2829 0.8203 0.055 Uiso 1 1 calc R B 1
C42 C 1.5656(5) -0.4867(5) 0.6371(5) 0.0626(18) Uani 1 1 d . . .
H42A H 1.5446 -0.5433 0.6371 0.094 Uiso 1 1 calc R A .
H42B H 1.5709 -0.4885 0.6987 0.094 Uiso 1 1 calc R . .
H42C H 1.6386 -0.4947 0.6011 0.094 Uiso 1 1 calc R . .
C57 C 0.8902(5) 0.3143(4) 0.1487(4) 0.0477(14) Uani 1 1 d . . .
H57 H 0.8370 0.3738 0.1154 0.057 Uiso 1 1 calc R A .
C66 C 0.6253(6) 0.7902(4) 0.0652(5) 0.0568(16) Uani 1 1 d . . .
H66A H 0.6203 0.8439 0.0929 0.085 Uiso 1 1 calc R . .
H66B H 0.5494 0.7949 0.0638 0.085 Uiso 1 1 calc R . .
H66C H 0.6630 0.8002 0.0039 0.085 Uiso 1 1 calc R . .
C64 C 0.6391(5) 0.6203(4) 0.1751(4) 0.0492(14) Uani 1 1 d . . .
H64 H 0.5598 0.6424 0.1785 0.059 Uiso 1 1 calc R . .
C63 C 0.6919(5) 0.6850(4) 0.1188(4) 0.0451(14) Uani 1 1 d . . .
N5 N 1.3473(8) -0.1184(6) 0.1658(7) 0.040(2) Uani 0.65 1 d P A 1
N6 N 1.4116(14) -0.2152(14) 0.3470(13) 0.048(4) Uani 0.35 1 d P D 2
O6 O 1.4792(10) -0.2110(11) 0.3871(10) 0.066(4) Uani 0.35 1 d P D 2
O5 O 1.4316(12) -0.2872(9) 0.3137(10) 0.068(4) Uani 0.35 1 d P D 2
C67 C 0.5070(12) 0.3763(15) 0.0894(13) 0.164(7) Uani 1 1 d . C -1
H67 H 0.4574 0.4446 0.0553 0.196 Uiso 1 1 calc R C -1
Cl1 Cl 0.4219(3) 0.3405(5) 0.1692(3) 0.183(2) Uani 1 1 d . C -1
H45 H 1.305(10) -0.117(8) 0.199(9) -0.02(3) Uiso 0.35 1 d P E 2
H44 H 1.420(10) -0.180(9) 0.326(8) 0.04(4) Uiso 0.65 1 d P F 1

loop_
_atom_site_aniso_label
_atom_site_aniso_U_11
_atom_site_aniso_U_22
_atom_site_aniso_U_33
_atom_site_aniso_U_23
_atom_site_aniso_U_13
_atom_site_aniso_U_12
Ni1 0.0314(5) 0.0213(4) 0.0439(6) -0.0109(4) -0.0058(4) -0.0049(3)
C35 0.029(2) 0.024(2) 0.056(4) -0.012(2) -0.006(2) -0.0085(19)
C47 0.042(3) 0.026(2) 0.044(3) -0.010(2) -0.003(2) -0.011(2)
C2 0.026(2) 0.025(2) 0.045(3) -0.011(2) -0.001(2) -0.0100(18)
C29 0.038(3) 0.033(2) 0.045(3) -0.005(2) -0.009(2) -0.011(2)
O4 0.037(3) 0.049(3) 0.050(4) -0.010(3) 0.002(3) -0.010(3)
O3 0.037(3) 0.033(3) 0.065(4) -0.024(3) -0.002(3) -0.003(2)
C39 0.036(3) 0.034(3) 0.058(4) -0.007(3) -0.009(3) -0.005(2)
N1 0.0274(19) 0.0247(19) 0.041(3) -0.0084(18) -0.0047(18) -0.0048(16)
C24 0.036(3) 0.023(2) 0.039(3) -0.001(2) -0.007(2) -0.0091(19)
C6 0.030(2) 0.024(2) 0.041(3) -0.009(2) 0.001(2) -0.0098(19)
C48 0.040(3) 0.026(2) 0.046(3) -0.009(2) -0.006(2) -0.007(2)
C61 0.043(3) 0.033(2) 0.040(3) -0.008(2) -0.008(2) -0.008(2)
C36 0.032(2) 0.028(2) 0.052(3) -0.010(2) -0.008(2) -0.007(2)
Cl2 0.1065(19) 0.133(2) 0.149(3) -0.071(2) -0.0217(18) -0.0312(17)
Cl3 0.176(4) 0.357(7) 0.173(4) -0.162(4) 0.058(3) -0.191(5)
C51 0.046(3) 0.040(3) 0.046(4) -0.014(3) -0.004(3) -0.006(2)
C44 0.037(3) 0.025(2) 0.053(4) -0.013(2) -0.002(3) -0.009(2)
C31 0.034(2) 0.027(2) 0.041(3) -0.003(2) -0.006(2) -0.011(2)
C60 0.043(3) 0.026(2) 0.042(3) -0.014(2) -0.005(2) -0.007(2)
N3 0.035(2) 0.0222(18) 0.045(3) -0.0066(18) -0.0066(19) -0.0059(16)
C49 0.070(4) 0.036(3) 0.049(4) -0.013(3) 0.003(3) -0.017(3)
C32 0.041(3) 0.030(2) 0.042(3) -0.009(2) -0.007(2) -0.010(2)
C1 0.027(2) 0.026(2) 0.036(3) -0.005(2) -0.004(2) -0.0061(18)
C23 0.027(2) 0.029(2) 0.039(3) -0.007(2) -0.004(2) -0.0100(19)
C65 0.042(3) 0.030(2) 0.048(3) -0.007(2) -0.006(3) -0.007(2)
C25 0.035(3) 0.028(2) 0.042(3) -0.001(2) -0.008(2) -0.010(2)
N2 0.030(2) 0.0233(18) 0.046(3) -0.0097(18) -0.0034(19) -0.0087(16)
C34 0.037(3) 0.020(2) 0.051(4) -0.008(2) -0.009(2) -0.008(2)
C33 0.037(3) 0.030(2) 0.050(4) -0.007(2) -0.010(2) -0.008(2)
C4 0.030(2) 0.024(2) 0.044(3) -0.009(2) -0.003(2) -0.0051(19)
C9 0.029(2) 0.031(2) 0.044(3) -0.015(2) 0.005(2) -0.012(2)
C58 0.040(3) 0.029(2) 0.045(3) -0.012(2) -0.005(2) -0.007(2)
C46 0.040(3) 0.026(2) 0.050(4) -0.009(2) -0.009(3) -0.009(2)
C43 0.032(2) 0.026(2) 0.053(4) -0.014(2) -0.001(2) -0.011(2)
C62 0.050(3) 0.034(3) 0.045(3) -0.008(2) -0.007(3) -0.016(2)
C53 0.041(3) 0.031(2) 0.042(3) -0.007(2) -0.004(2) -0.011(2)
C26 0.044(3) 0.032(2) 0.042(3) -0.009(2) -0.002(3) -0.006(2)
C55 0.040(3) 0.029(2) 0.047(3) -0.014(2) -0.004(3) -0.010(2)
C56 0.060(3) 0.030(2) 0.048(4) -0.015(2) -0.016(3) -0.009(2)
N4 0.037(2) 0.0231(19) 0.047(3) -0.0122(19) -0.007(2) -0.0025(17)
C59 0.040(3) 0.020(2) 0.045(3) -0.012(2) -0.006(2) -0.0038(19)
O1 0.060(2) 0.043(2) 0.043(2) -0.0178(18) -0.0083(19) -0.0116(18)
O2 0.079(3) 0.0319(19) 0.054(3) -0.0171(19) -0.020(2) 0.0105(19)
C45 0.042(3) 0.029(2) 0.048(4) -0.018(3) -0.002(3) -0.005(2)
C5 0.028(2) 0.027(2) 0.039(3) -0.009(2) -0.002(2) -0.0081(19)
C50 0.069(4) 0.036(3) 0.051(4) -0.003(3) 0.001(3) -0.019(3)
C27 0.063(4) 0.028(2) 0.042(3) -0.001(2) -0.009(3) -0.012(2)
C38 0.046(3) 0.025(2) 0.058(4) -0.010(2) -0.003(3) -0.010(2)
C8 0.034(2) 0.022(2) 0.042(3) -0.007(2) -0.006(2) -0.0047(19)
C7 0.028(2) 0.025(2) 0.045(3) -0.012(2) -0.001(2) -0.0065(19)
C14 0.035(3) 0.026(2) 0.043(3) -0.013(2) 0.000(2) -0.009(2)
C10 0.027(2) 0.028(2) 0.045(3) -0.013(2) 0.004(2) -0.0091(19)
C3 0.031(2) 0.026(2) 0.037(3) -0.009(2) -0.002(2) -0.0087(19)
C12 0.038(3) 0.034(3) 0.048(3) -0.019(2) 0.000(3) -0.012(2)
C16 0.028(2) 0.028(2) 0.048(3) -0.012(2) 0.003(2) -0.0099(19)
C13 0.036(3) 0.037(3) 0.043(3) -0.011(2) -0.001(2) -0.012(2)
C20 0.051(3) 0.032(3) 0.047(4) -0.018(3) -0.006(3) 0.000(2)
C22 0.070(4) 0.029(3) 0.071(5) -0.015(3) -0.027(4) 0.005(3)
C11 0.034(3) 0.029(2) 0.056(4) -0.019(2) -0.001(2) -0.009(2)
C17 0.044(3) 0.026(2) 0.049(3) -0.015(2) -0.004(3) -0.009(2)
C15 0.066(4) 0.051(3) 0.043(4) -0.018(3) -0.005(3) -0.019(3)
C18 0.053(3) 0.026(2) 0.057(4) -0.014(3) -0.008(3) -0.004(2)
C21 0.035(3) 0.025(2) 0.050(4) -0.012(2) -0.003(2) -0.006(2)
C19 0.049(3) 0.033(3) 0.047(4) -0.015(2) -0.008(3) -0.004(2)
C37 0.033(3) 0.030(2) 0.051(3) -0.011(2) -0.007(2) -0.007(2)
C52 0.046(3) 0.035(3) 0.055(4) -0.021(3) -0.006(3) -0.012(2)
C40 0.040(3) 0.050(3) 0.080(5) -0.013(3) -0.020(3) -0.011(3)
C30 0.087(5) 0.043(3) 0.043(4) -0.012(3) -0.007(3) -0.024(3)
C54 0.070(4) 0.060(4) 0.047(4) -0.013(3) -0.009(3) -0.019(3)
C41 0.048(3) 0.033(3) 0.085(5) -0.013(3) -0.019(3) -0.013(2)
C28 0.057(3) 0.036(3) 0.046(3) -0.006(2) -0.018(3) -0.016(2)
C42 0.043(3) 0.038(3) 0.083(5) -0.007(3) -0.012(3) 0.005(3)
C57 0.059(3) 0.028(2) 0.049(4) -0.011(2) -0.017(3) -0.004(2)
C66 0.062(4) 0.038(3) 0.067(4) -0.014(3) -0.021(3) -0.007(3)
C64 0.041(3) 0.037(3) 0.062(4) -0.014(3) -0.009(3) -0.005(2)
C63 0.057(3) 0.027(2) 0.046(3) -0.011(2) -0.013(3) -0.005(2)
N5 0.028(4) 0.040(5) 0.045(6) -0.014(4) 0.002(4) -0.007(3)
N6 0.043(9) 0.037(8) 0.058(12) -0.009(8) 0.009(7) -0.019(7)
O6 0.031(6) 0.073(8) 0.087(10) -0.017(7) 0.003(6) -0.020(6)
O5 0.067(8) 0.043(6) 0.079(9) -0.032(7) -0.004(7) 0.002(6)
C67 0.099(8) 0.199(15) 0.242(18) -0.143(14) 0.019(10) -0.060(10)
Cl1 0.120(3) 0.338(7) 0.146(3) -0.096(4) 0.029(2) -0.137(4)

loop_
_atom_type_symbol
_atom_type_description
_atom_type_scat_dispersion_real
_atom_type_scat_dispersion_imag
_atom_type_scat_source
C C 0.0181 0.0091 'International Tables Vol C Tables 4.2.6.8 and 6.1.1.4'
H H 0.0000 0.0000 'International Tables Vol C Tables 4.2.6.8 and 6.1.1.4'
N N 0.0311 0.0180 'International Tables Vol C Tables 4.2.6.8 and 6.1.1.4'
O O 0.0492 0.0322 'International Tables Vol C Tables 4.2.6.8 and 6.1.1.4'
Ni Ni -3.0029 0.5091 'International Tables Vol C Tables 4.2.6.8 and 6.1.1.4'
Cl Cl 0.3639 0.7018 'International Tables Vol C Tables 4.2.6.8 and 6.1.1.4'

loop_
_geom_angle_atom_site_label_1
_geom_angle_atom_site_label_2
_geom_angle_atom_site_label_3
_geom_angle
N4 Ni1 N2 173.41(18)
N4 Ni1 N3 89.85(17)
N2 Ni1 N3 90.12(17)
N4 Ni1 N1 90.37(16)
N2 Ni1 N1 90.56(16)
N3 Ni1 N1 172.20(17)
C43 C35 C34 121.8(5)
C43 C35 C36 119.4(4)
C34 C35 C36 118.8(5)
C46 C47 C55 121.3(5)
C46 C47 C48 120.4(4)
C55 C47 C48 118.2(5)
C3 C2 C5 120.6(4)
C3 C2 C1 106.5(4)
C5 C2 C1 132.9(5)
C28 C29 C24 121.0(5)
C28 C29 H29 119.5
C24 C29 H29 119.5
N5 O3 H45 27(4)
C40 C39 C38 117.1(5)
C40 C39 C42 120.7(5)
C38 C39 C42 122.2(5)
C1 N1 C4 106.9(4)
C1 N1 Ni1 126.3(3)
C4 N1 Ni1 126.5(3)
C25 C24 C29 117.1(5)
C25 C24 C23 122.2(5)
C29 C24 C23 120.7(4)
C5 C6 C7 119.6(4)
C5 C6 C9 120.3(5)
C7 C6 C9 120.1(4)
C49 C48 C53 117.7(5)
C49 C48 C47 121.1(5)
C53 C48 C47 121.2(5)
C62 C61 C60 120.1(5)
C62 C61 H61 119.9
C60 C61 H61 119.9
C37 C36 C41 118.2(5)
C37 C36 C35 120.9(5)
C41 C36 C35 120.8(4)
C52 C51 C50 116.9(5)
C52 C51 C54 122.8(5)
C50 C51 C54 120.3(6)
C45 C44 N6 123.1(9)
C45 C44 C43 106.6(5)
N6 C44 C43 130.1(9)
C45 C44 H44 112(5)
N6 C44 H44 24(5)
C43 C44 H44 133(5)
N2 C31 C23 125.8(5)
N2 C31 C32 110.4(4)
C23 C31 C32 123.4(5)
C65 C60 C61 119.2(5)
C65 C60 C59 120.8(5)
C61 C60 C59 120.0(5)
C43 N3 C46 106.3(4)
C43 N3 Ni1 126.0(3)
C46 N3 Ni1 126.7(3)
C50 C49 C48 122.1(5)
C50 C49 H49 118.9
C48 C49 H49 118.9
C33 C32 C31 107.1(5)
C33 C32 H32 126.5
C31 C32 H32 126.5
N1 C1 C23 125.1(4)
N1 C1 C2 109.7(4)
C23 C1 C2 125.0(5)
C1 C23 C31 121.8(5)
C1 C23 C24 119.9(4)
C31 C23 C24 118.3(4)
C60 C65 C64 120.1(5)
C60 C65 H65 119.9
C64 C65 H65 119.9
C26 C25 C24 121.5(5)
C26 C25 H25 119.3
C24 C25 H25 119.3
C31 N2 C34 104.7(4)
C31 N2 Ni1 126.9(3)
C34 N2 Ni1 127.9(3)
N2 C34 C35 124.8(5)
N2 C34 C33 110.5(4)
C35 C34 C33 124.6(5)
C32 C33 C34 107.0(5)
C32 C33 H33 126.5
C34 C33 H33 126.5
C59 C4 N1 124.4(4)
C59 C4 C3 125.3(4)
N1 C4 C3 110.0(4)
C14 C9 C10 120.0(4)
C14 C9 C6 121.1(4)
C10 C9 C6 118.9(5)
N4 C58 C59 125.0(5)
N4 C58 C57 111.3(4)
C59 C58 C57 123.5(5)
C47 C46 N3 125.5(5)
C47 C46 C45 125.6(5)
N3 C46 C45 108.7(5)
N3 C43 C35 125.7(4)
N3 C43 C44 109.7(5)
C35 C43 C44 124.0(5)
C61 C62 C63 121.6(5)
C61 C62 H62 119.2
C63 C62 H62 119.2
C52 C53 C48 119.6(5)
C52 C53 H53 120.2
C48 C53 H53 120.2
C25 C26 C27 121.6(5)
C25 C26 H26 119.2
C27 C26 H26 119.2
N4 C55 C47 125.0(5)
N4 C55 C56 110.9(4)
C47 C55 C56 123.4(5)
C57 C56 C55 107.1(5)
C57 C56 H56 126.4
C55 C56 H56 126.4
C58 N4 C55 104.0(4)
C58 N4 Ni1 127.8(3)
C55 N4 Ni1 127.7(3)
C4 C59 C58 123.3(4)
C4 C59 C60 121.6(4)
C58 C59 C60 115.1(4)
C13 O1 C15 118.7(4)
C19 O2 C22 118.6(4)
C44 C45 C46 108.5(5)
C44 C45 N5 122.8(5)
C46 C45 N5 127.8(6)
C44 C45 H45 125(5)
C46 C45 H45 125(5)
N5 C45 H45 19(6)
C2 C5 C6 119.5(5)
C2 C5 H5 120.2
C6 C5 H5 120.2
C49 C50 C51 120.9(6)
C49 C50 H50 119.5
C51 C50 H50 119.5
C26 C27 C28 116.9(5)
C26 C27 C30 122.1(6)
C28 C27 C30 121.0(6)
C37 C38 C39 121.6(5)
C37 C38 H38 119.2
C39 C38 H38 119.2
C7 C8 C3 120.0(5)
C7 C8 H8A 120.0
C3 C8 H8A 120.0
C8 C7 C6 119.9(4)
C8 C7 C21 119.7(5)
C6 C7 C21 120.4(4)
C13 C14 C9 121.9(4)
C13 C14 H14 119.0
C9 C14 H14 119.0
C11 C10 C9 116.6(5)
C11 C10 C16 121.9(4)
C9 C10 C16 121.4(4)
C2 C3 C8 120.2(4)
C2 C3 C4 106.6(4)
C8 C3 C4 133.2(5)
C11 C12 C13 119.3(5)
C11 C12 H12 120.3
C13 C12 H12 120.3
C17 C16 C21 116.9(5)
C17 C16 C10 123.1(4)
C21 C16 C10 119.9(4)
O1 C13 C14 116.3(4)
O1 C13 C12 124.7(5)
C14 C13 C12 119.0(5)
C19 C20 C21 122.7(5)
C19 C20 H20 118.6
C21 C20 H20 118.6
O2 C22 H22A 109.5
O2 C22 H22B 109.5
H22A C22 H22B 109.5
O2 C22 H22C 109.5
H22A C22 H22C 109.5
H22B C22 H22C 109.5
C12 C11 C10 123.2(5)
C12 C11 H11 118.4
C10 C11 H11 118.4
C18 C17 C16 123.6(5)
C18 C17 H17 118.2
C16 C17 H17 118.2
O1 C15 H15A 109.5
O1 C15 H15B 109.5
H15A C15 H15B 109.5
O1 C15 H15C 109.5
H15A C15 H15C 109.5
H15B C15 H15C 109.5
C17 C18 C19 118.8(5)
C17 C18 H18 120.6
C19 C18 H18 120.6
C20 C21 C16 119.2(4)
C20 C21 C7 121.7(4)
C16 C21 C7 119.1(5)
O2 C19 C20 116.7(5)
O2 C19 C18 124.6(5)
C20 C19 C18 118.7(5)
C36 C37 C38 120.6(5)
C36 C37 H37 119.7
C38 C37 H37 119.7
C51 C52 C53 122.5(5)
C51 C52 H52 118.7
C53 C52 H52 118.7
C41 C40 C39 121.7(6)
C41 C40 H40 119.1
C39 C40 H40 119.1
C27 C30 H30A 109.5
C27 C30 H30B 109.5
H30A C30 H30B 109.5
C27 C30 H30C 109.5
H30A C30 H30C 109.5
H30B C30 H30C 109.5
C51 C54 H54A 109.5
C51 C54 H54B 109.5
H54A C54 H54B 109.5
C51 C54 H54C 109.5
H54A C54 H54C 109.5
H54B C54 H54C 109.5
C40 C41 C36 120.8(5)
C40 C41 H41 119.6
C36 C41 H41 119.6
C29 C28 C27 121.8(5)
C29 C28 H28 119.1
C27 C28 H28 119.1
C39 C42 H42A 109.5
C39 C42 H42B 109.5
H42A C42 H42B 109.5
C39 C42 H42C 109.5
H42A C42 H42C 109.5
H42B C42 H42C 109.5
C56 C57 C58 106.5(5)
C56 C57 H57 126.7
C58 C57 H57 126.7
C63 C66 H66A 109.5
C63 C66 H66B 109.5
H66A C66 H66B 109.5
C63 C66 H66C 109.5
H66A C66 H66C 109.5
H66B C66 H66C 109.5
C65 C64 C63 121.5(5)
C65 C64 H64 119.2
C63 C64 H64 119.2
C62 C63 C64 117.4(5)
C62 C63 C66 121.2(6)
C64 C63 C66 121.4(6)
O4 N5 O3 125.7(9)
O4 N5 C45 120.6(6)
O3 N5 C45 113.8(9)
O4 N5 H45 136(8)
O3 N5 H45 94(9)
C45 N5 H45 28(9)
O5 N6 O6 123.5(16)
O5 N6 C44 117.9(15)
O6 N6 C44 118.2(14)
O5 N6 H44 119(10)
O6 N6 H44 77(10)
C44 N6 H44 68(10)
N6 O6 H44 26(5)
Cl1 C67 Cl3 115.1(11)
Cl1 C67 Cl2 116.7(9)
Cl3 C67 Cl2 111.5(8)
Cl1 C67 H67 103.9
Cl3 C67 H67 103.9
Cl2 C67 H67 103.9

loop_
_geom_bond_atom_site_label_1
_geom_bond_atom_site_label_2
_geom_bond_distance
Ni1 N4 1.934(4)
Ni1 N2 1.937(4)
Ni1 N3 1.971(4)
Ni1 N1 1.980(4)
C35 C43 1.384(8)
C35 C34 1.395(7)
C35 C36 1.500(7)
C47 C46 1.383(8)
C47 C55 1.398(7)
C47 C48 1.489(8)
C2 C3 1.386(7)
C2 C5 1.396(7)
C2 C1 1.468(6)
C29 C28 1.378(8)
C29 C24 1.404(7)
C29 H29 0.9500
O4 N5 1.215(12)
O3 N5 1.245(9)
O3 H45 1.46(13)
C39 C40 1.387(8)
C39 C38 1.388(8)
C39 C42 1.506(8)
N1 C1 1.375(7)
N1 C4 1.388(6)
C24 C25 1.400(7)
C24 C23 1.479(8)
C6 C5 1.407(6)
C6 C7 1.409(7)
C6 C9 1.474(7)
C48 C49 1.383(9)
C48 C53 1.394(7)
C61 C62 1.384(8)
C61 C60 1.390(8)
C61 H61 0.9500
C36 C37 1.381(7)
C36 C41 1.390(8)
Cl2 C67 1.744(13)
Cl3 C67 1.707(14)
C51 C52 1.386(9)
C51 C50 1.390(8)
C51 C54 1.491(9)
C44 C45 1.348(8)
C44 N6 1.395(18)
C44 C43 1.432(7)
C44 H44 1.29(12)
C31 N2 1.365(7)
C31 C23 1.403(7)
C31 C32 1.426(8)
C60 C65 1.383(8)
C60 C59 1.509(7)
N3 C43 1.379(7)
N3 C46 1.384(7)
C49 C50 1.371(9)
C49 H49 0.9500
C32 C33 1.353(7)
C32 H32 0.9500
C1 C23 1.387(7)
C65 C64 1.385(8)
C65 H65 0.9500
C25 C26 1.381(8)
C25 H25 0.9500
N2 C34 1.393(6)
C34 C33 1.407(8)
C33 H33 0.9500
C4 C59 1.371(8)
C4 C3 1.453(7)
C9 C14 1.389(8)
C9 C10 1.413(7)
C58 N4 1.364(6)
C58 C59 1.401(7)
C58 C57 1.429(8)
C46 C45 1.427(7)
C62 C63 1.388(9)
C62 H62 0.9500
C53 C52 1.388(8)
C53 H53 0.9500
C26 C27 1.392(8)
C26 H26 0.9500
C55 N4 1.386(7)
C55 C56 1.415(8)
C56 C57 1.346(7)
C56 H56 0.9500
O1 C13 1.362(7)
O1 C15 1.421(7)
O2 C19 1.360(7)
O2 C22 1.411(7)
C45 N5 1.495(12)
C45 H45 0.96(14)
C5 H5 0.9500
C50 H50 0.9500
C27 C28 1.403(9)
C27 C30 1.493(9)
C38 C37 1.384(7)
C38 H38 0.9500
C8 C7 1.395(7)
C8 C3 1.396(7)
C8 H8A 0.9500
C7 C21 1.478(7)
C14 C13 1.385(7)
C14 H14 0.9500
C10 C11 1.412(7)
C10 C16 1.454(8)
C12 C11 1.369(8)
C12 C13 1.398(7)
C12 H12 0.9500
C16 C17 1.397(7)
C16 C21 1.419(7)
C20 C19 1.378(8)
C20 C21 1.382(8)
C20 H20 0.9500
C22 H22A 0.9800
C22 H22B 0.9800
C22 H22C 0.9800
C11 H11 0.9500
C17 C18 1.371(8)
C17 H17 0.9500
C15 H15A 0.9800
C15 H15B 0.9800
C15 H15C 0.9800
C18 C19 1.404(8)
C18 H18 0.9500
C37 H37 0.9500
C52 H52 0.9500
C40 C41 1.373(9)
C40 H40 0.9500
C30 H30A 0.9800
C30 H30B 0.9800
C30 H30C 0.9800
C54 H54A 0.9800
C54 H54B 0.9800
C54 H54C 0.9800
C41 H41 0.9500
C28 H28 0.9500
C42 H42A 0.9800
C42 H42B 0.9800
C42 H42C 0.9800
C57 H57 0.9500
C66 C63 1.507(8)
C66 H66A 0.9800
C66 H66B 0.9800
C66 H66C 0.9800
C64 C63 1.396(9)
C64 H64 0.9500
N5 H45 0.67(13)
N6 O5 1.22(2)
N6 O6 1.24(2)
N6 H44 0.56(11)
O6 H44 1.24(12)
C67 Cl1 1.608(19)
C67 H67 1.0000
